data_4511723
loop_
_publ_author_name
'Yufit, D. S.'
'Shishkin, O. V.'
'Zubatyuk, R. I.'
'Howard, J. A. K.'

_publ_section_title
;
 Trimethyltrioxane (Paraldehyde) and Its Halomethanes Complexes:
 Crystallization, Structures, and Analysis of Packing Motifs
;
_journal_issue 9
_journal_name_full 'Crystal Growth &amp; Design'
_journal_page_first 4303
_journal_paper_doi 10.1021/cg500354t
_journal_volume 14
_journal_year 2014
_chemical_absolute_configuration ad
_chemical_formula_moiety 'C H2 Cl2, C6 H12 O3'
_chemical_formula_sum 'C7 H14 Cl2 O3'
_chemical_formula_weight 217.08
_chemical_name_common
;
molecular complex (1:1) of paraldehyde with dichloromethane
;
_chemical_name_systematic
;
 2,4,6-trimethyl-1,3,5-trioxane dichloromethane (1:1)  
;
_space_group_crystal_system orthorhombic
_space_group_IT_number 31
_space_group_name_Hall 'P 2ac -2'
_space_group_name_H-M_alt 'P m n 21'
_symmetry_space_group_name_Hall 'P 2ac -2'
_symmetry_space_group_name_H-M 'P m n 21'
_atom_sites_solution_hydrogens geom
_atom_sites_solution_primary direct
_atom_sites_solution_secondary difmap
_audit_creation_date 2013-03-11
_audit_creation_method
;
  Olex2 1.2-beta
  (compiled Dec  5 2012 16:20:19, GUI svn.r4385)
;
_cell_angle_alpha 90.00
_cell_angle_beta 90.00
_cell_angle_gamma 90.00
_cell_formula_units_Z 2
_cell_length_a 11.703(3)
_cell_length_b 10.490(2)
_cell_length_c 4.4154(7)
_cell_measurement_reflns_used 480
_cell_measurement_temperature 210
_cell_measurement_theta_max 23.70
_cell_measurement_theta_min 2.60
_cell_volume 542.05(19)
_computing_cell_refinement 'SAINT v6.45A (Bruker, 2003)'
_computing_data_collection 'SMART v5.625 (Bruker, 2001)'
_computing_data_reduction 'SAINT v6.45A (Bruker, 2003)'
_computing_molecular_graphics
;
O. V. Dolomanov, L. J. Bourhis, R. J. Gildea, J. A. K. Howard and H. Puschmann,
OLEX2: a complete structure solution, refinement and analysis program.
J. Appl. Cryst. (2009). 42, 339-341.
;
_computing_publication_material
;
O. V. Dolomanov, L. J. Bourhis, R. J. Gildea, J. A. K. Howard and H. Puschmann,
OLEX2: a complete structure solution, refinement and analysis program.
J. Appl. Cryst. (2009). 42, 339-341.
;
_computing_structure_refinement
;
XL, G.M. Sheldrick, Acta Cryst.
(2008). A64, 112-122
;
_computing_structure_solution
;
XS, G.M. Sheldrick, Acta Cryst.
(2008). A64, 112-122
;
_diffrn_ambient_temperature 210
_diffrn_detector 'CCD area detector'
_diffrn_detector_area_resol_mean 5.6
_diffrn_detector_type 'Bruker SMART CCD 6000 area detector'
_diffrn_measured_fraction_theta_full 0.794
_diffrn_measured_fraction_theta_max 0.794
_diffrn_measurement_device 'three-circle diffractometer'
_diffrn_measurement_device_type 'Bruker SMART CCD 6000 area detector'
_diffrn_measurement_method '\w scans'
_diffrn_radiation_monochromator graphite
_diffrn_radiation_probe x-ray
_diffrn_radiation_type MoK\a
_diffrn_radiation_wavelength 0.71073
_diffrn_radiation_xray_symbol K-L~3~
_diffrn_reflns_av_R_equivalents 0.0389
_diffrn_reflns_av_unetI/netI 0.0342
_diffrn_reflns_limit_h_max 15
_diffrn_reflns_limit_h_min -15
_diffrn_reflns_limit_k_max 14
_diffrn_reflns_limit_k_min -8
_diffrn_reflns_limit_l_max 3
_diffrn_reflns_limit_l_min -3
_diffrn_reflns_number 4264
_diffrn_reflns_theta_full 28.97
_diffrn_reflns_theta_max 28.97
_diffrn_reflns_theta_min 1.94
_diffrn_source 'sealed X-ray tube'
_diffrn_source_target Mo
_diffrn_source_type 'sealed X-ray tube'
_exptl_absorpt_coefficient_mu 0.569
_exptl_absorpt_correction_T_max 0.8622
_exptl_absorpt_correction_T_min 0.2868
_exptl_absorpt_correction_type multi-scan
_exptl_absorpt_process_details
;
SADABS-2006/1 (Bruker,2006) was used for absorption correction.
R(int) was 0.0587 before and 0.0285 after correction.
The Ratio of minimum to maximum transmission is 0.3326.
The \l/2 correction factor is 0.0015.
;
_exptl_crystal_colour 'clear light colourless'
_exptl_crystal_colour_lustre clear
_exptl_crystal_colour_modifier light
_exptl_crystal_colour_primary colourless
_exptl_crystal_density_diffrn 1.330
_exptl_crystal_density_method 'not measured'
_exptl_crystal_description cylinder
_exptl_crystal_F_000 228
_exptl_crystal_size_max 0.4
_exptl_crystal_size_mid 0.3
_exptl_crystal_size_min 0.3
_refine_diff_density_max 0.144
_refine_diff_density_min -0.195
_refine_diff_density_rms 0.033
_refine_ls_abs_structure_details 'Flack H D (1983), Acta Cryst. A39, 876-881'
_refine_ls_abs_structure_Flack 0.42(14)
_refine_ls_extinction_coef 0.061(8)
_refine_ls_extinction_expression Fc^*^=kFc[1+0.001xFc^2^\l^3^/sin(2\q)]^-1/4^
_refine_ls_extinction_method SHELXL
_refine_ls_goodness_of_fit_ref 1.023
_refine_ls_hydrogen_treatment mixed
_refine_ls_matrix_type full
_refine_ls_number_parameters 85
_refine_ls_number_reflns 1146
_refine_ls_number_restraints 1
_refine_ls_restrained_S_all 1.023
_refine_ls_R_factor_all 0.0531
_refine_ls_R_factor_gt 0.0356
_refine_ls_shift/su_max 0.000
_refine_ls_shift/su_mean 0.000
_refine_ls_structure_factor_coef Fsqd
_refine_ls_weighting_details 'calc w=1/[\s^2^(Fo^2^)+(0.0500P)^2^+0.0550P] where P=(Fo^2^+2Fc^2^)/3'
_refine_ls_weighting_scheme calc
_refine_ls_wR_factor_gt 0.0894
_refine_ls_wR_factor_ref 0.1012
_reflns_number_gt 849
_reflns_number_total 1146
_reflns_threshold_expression >2sigma(I)
_cod_data_source_file cg500354t_si_001.cif
_cod_data_source_block dcmtmt
_cod_depositor_comments 'Adding full bibliography for 4511720--4511724.cif.'
_cod_original_cell_volume 542.07(18)
_cod_database_code 4511723
_olex2_refinement_description
;
1. Fixed Uiso
 At 1.2 times of:
  {H1SA,H1SB} of C1S, H2 of C2
2.a Ternary CH refined with riding coordinates:
 C2(H2)
2.b Secondary CH2 refined with riding coordinates:
 C1S(H1SA,H1SB)
;

loop_
_space_group_symop_id
_space_group_symop_operation_xyz
1 'x, y, z'
2 '-x+1/2, -y, z+1/2'
3 'x+1/2, -y, z+1/2'
4 '-x, y, z'

loop_
_atom_site_label
_atom_site_type_symbol
_atom_site_fract_x
_atom_site_fract_y
_atom_site_fract_z
_atom_site_U_iso_or_equiv
_atom_site_adp_type
_atom_site_occupancy
_atom_site_symmetry_multiplicity
_atom_site_calc_flag
_atom_site_refinement_flags
_atom_site_disorder_group
Cl1 Cl 0.62397(6) 0.98962(7) 0.9693(4) 0.0765(3) Uani 1 1 d . .
C1S C 0.5000 0.9381(5) 0.7898(14) 0.0745(13) Uani 1 2 d S .
H1SA H 0.5000 0.8447 0.7829 0.089 Uiso 1 2 calc SR .
H1SB H 0.5000 0.9694 0.5807 0.089 Uiso 1 2 calc SR .
O2 O 0.59881(12) 0.47952(13) 0.4529(7) 0.0471(5) Uani 1 1 d . .
O1 O 0.5000 0.67047(19) 0.4327(7) 0.0448(6) Uani 1 2 d S .
C3 C 0.5000 0.2818(3) 0.4723(19) 0.0643(11) Uani 1 2 d S .
C4 C 0.7035(2) 0.6733(2) 0.4510(12) 0.0588(8) Uani 1 1 d . .
C2 C 0.5000 0.4139(3) 0.3483(10) 0.0503(10) Uani 1 2 d S 1
H2 H 0.5000 0.4110 0.1242 0.060 Uiso 1 2 calc SR 1
C1 C 0.5998(2) 0.6049(2) 0.3337(8) 0.0479(8) Uani 1 1 d . 2
H1 H 0.600(2) 0.599(3) 0.114(8) 0.046(9) Uiso 1 1 d . .
H3A H 0.434(3) 0.242(3) 0.388(10) 0.080(10) Uiso 1 1 d . .
H4A H 0.703(2) 0.763(3) 0.374(6) 0.056(7) Uiso 1 1 d . .
H4B H 0.769(3) 0.632(3) 0.383(7) 0.079(11) Uiso 1 1 d . .
H3B H 0.5000 0.272(6) 0.681(16) 0.12(3) Uiso 1 2 d S .
H4C H 0.703(2) 0.678(3) 0.675(9) 0.078(15) Uiso 1 1 d . .

loop_
_atom_site_aniso_label
_atom_site_aniso_U_11
_atom_site_aniso_U_22
_atom_site_aniso_U_33
_atom_site_aniso_U_23
_atom_site_aniso_U_13
_atom_site_aniso_U_12
Cl1 0.0560(4) 0.0809(5) 0.0927(7) -0.0072(6) 0.0006(6) -0.0067(3)
C1S 0.062(2) 0.085(3) 0.077(3) -0.027(3) 0.000 0.000
O2 0.0485(8) 0.0408(7) 0.0520(14) -0.0019(11) 0.0050(13) 0.0054(5)
O1 0.0394(9) 0.0398(9) 0.0552(19) 0.0009(12) 0.000 0.000
C3 0.072(2) 0.0429(17) 0.078(4) -0.007(3) 0.000 0.000
C4 0.0426(11) 0.0540(14) 0.080(3) 0.0087(19) 0.0081(18) -0.0030(9)
C2 0.063(2) 0.0455(18) 0.043(3) -0.0119(14) 0.000 0.000
C1 0.0497(13) 0.0479(13) 0.046(3) 0.0037(10) 0.0104(12) 0.0038(10)

loop_
_atom_type_symbol
_atom_type_description
_atom_type_scat_dispersion_real
_atom_type_scat_dispersion_imag
_atom_type_scat_source
C C 0.0033 0.0016 'International Tables Vol C Tables 4.2.6.8 and 6.1.1.4'
H H 0.0000 0.0000 'International Tables Vol C Tables 4.2.6.8 and 6.1.1.4'
Cl Cl 0.1484 0.1585 'International Tables Vol C Tables 4.2.6.8 and 6.1.1.4'
O O 0.0106 0.0060 'International Tables Vol C Tables 4.2.6.8 and 6.1.1.4'

loop_
_geom_angle_atom_site_label_1
_geom_angle_atom_site_label_2
_geom_angle_atom_site_label_3
_geom_angle
_geom_angle_site_symmetry_1
_geom_angle_site_symmetry_3
Cl1 C1S Cl1 113.1(3) . 4_655
Cl1 C1S H1SA 109.0 . .
Cl1 C1S H1SA 109.0 4_655 .
Cl1 C1S H1SB 109.0 . .
Cl1 C1S H1SB 109.0 4_655 .
H1SA C1S H1SB 107.8 . .
C1 O2 C2 109.6(3) . .
C1 O1 C1 110.2(3) . 4_655
C2 C3 H3A 105(2) . .
C2 C3 H3B 118(4) . .
H3A C3 H3B 110(3) . .
C1 C4 H4A 109.1(17) . .
C1 C4 H4B 109(2) . .
C1 C4 H4C 111.1(17) . .
H4A C4 H4B 110(3) . .
H4A C4 H4C 107(3) . .
H4B C4 H4C 111(3) . .
O2 C2 O2 108.7(3) . 4_655
O2 C2 C3 109.3(3) . .
O2 C2 C3 109.3(3) 4_655 .
O2 C2 H2 109.8 . .
O2 C2 H2 109.8 4_655 .
C3 C2 H2 109.8 . .
O2 C1 O1 109.1(2) . .
O2 C1 C4 108.8(2) . .
O2 C1 H1 107.9(16) . .
O1 C1 C4 109.0(2) . .
O1 C1 H1 110.0(15) . .
C4 C1 H1 112.0(15) . .

loop_
_geom_bond_atom_site_label_1
_geom_bond_atom_site_label_2
_geom_bond_distance
_geom_bond_site_symmetry_2
Cl1 C1S 1.739(3) .
C1S Cl1 1.739(3) 4_655
C1S H1SA 0.9800 .
C1S H1SB 0.9800 .
O2 C2 1.423(3) .
O2 C1 1.417(3) .
O1 C1 1.425(3) 4_655
O1 C1 1.425(3) .
C3 C2 1.490(6) .
C3 H3A 0.95(4) .
C3 H3B 0.93(7) .
C4 C1 1.501(4) .
C4 H4A 1.00(3) .
C4 H4B 0.93(4) .
C4 H4C 0.99(4) .
C2 O2 1.423(3) 4_655
C2 H2 0.9900 .
C1 H1 0.97(3) .

loop_
_geom_hbond_atom_site_label_D
_geom_hbond_atom_site_label_H
_geom_hbond_atom_site_label_A
_geom_hbond_distance_DH
_geom_hbond_distance_HA
_geom_hbond_distance_DA
_geom_hbond_angle_DHA
C1S H1SA O1 0.98 2.39 3.220(5) 141.6
